data_7123503
loop_
_publ_author_name
'Li, Bei-Bei'
'Wang, Wenjing'
'Hong, Zixiao'
'M. El-Sayed, El-Sayed'
'Yuan, Daqiang'

_publ_section_title
;
 Ratiometric fluorescent detecting trace water in organic solvent based on
 bimetallic lanthanide metal-organic frameworks
;
_journal_name_full 'Chemical Communications'
_journal_paper_doi 10.1039/C9CC02324K
_journal_year 2019
_chemical_formula_moiety 'C92 H163 Eu5 N8 O88 P6, 2(C4 H9 N O), 44 (H2 O)'
_chemical_formula_sum 'C92 H163 Eu5 N8 O88 P6'
_chemical_formula_weight 3734.91
_space_group_crystal_system monoclinic
_space_group_IT_number 15
_space_group_name_Hall '-C 2yc'
_space_group_name_H-M_alt 'C 1 2/c 1'
_symmetry_space_group_name_Hall '-C 2yc'
_symmetry_space_group_name_H-M 'C 1 2/c 1'
_atom_sites_solution_hydrogens geom
_audit_creation_method SHELXL-2018/3
_audit_update_record
;
2019-05-17 deposited with the CCDC.    2019-05-20 downloaded from the CCDC.
;
_cell_angle_alpha 90
_cell_angle_beta 106.765(2)
_cell_angle_gamma 90
_cell_formula_units_Z 4
_cell_length_a 33.9147(12)
_cell_length_b 18.5857(8)
_cell_length_c 29.5768(10)
_cell_measurement_reflns_used 9988
_cell_measurement_temperature 100(2)
_cell_measurement_theta_max 68.50
_cell_measurement_theta_min 2.74
_cell_volume 17850.7(12)
_computing_cell_refinement 'Bruker SAINT'
_computing_data_collection 'Bruker APEX2'
_computing_data_reduction 'Bruker SAINT'
_computing_structure_refinement 'SHELXL-2018/3 (Sheldrick, 2018)'
_computing_structure_solution 'SHELXT 2018/2 (Sheldrick, 2018)'
_diffrn_ambient_temperature 100(2)
_diffrn_measured_fraction_theta_full 0.997
_diffrn_measured_fraction_theta_max 0.992
_diffrn_measurement_device_type 'Bruker APEX-II CCD'
_diffrn_measurement_method '\f and \w scans'
_diffrn_radiation_type CuK\a
_diffrn_radiation_wavelength 1.54178
_diffrn_reflns_av_R_equivalents 0.0491
_diffrn_reflns_av_unetI/netI 0.0542
_diffrn_reflns_Laue_measured_fraction_full 0.997
_diffrn_reflns_Laue_measured_fraction_max 0.992
_diffrn_reflns_limit_h_max 40
_diffrn_reflns_limit_h_min -33
_diffrn_reflns_limit_k_max 22
_diffrn_reflns_limit_k_min -22
_diffrn_reflns_limit_l_max 32
_diffrn_reflns_limit_l_min -35
_diffrn_reflns_number 56195
_diffrn_reflns_point_group_measured_fraction_full 0.997
_diffrn_reflns_point_group_measured_fraction_max 0.992
_diffrn_reflns_theta_full 67.679
_diffrn_reflns_theta_max 68.625
_diffrn_reflns_theta_min 3.847
_exptl_absorpt_coefficient_mu 13.664
_exptl_absorpt_correction_T_max 1.00
_exptl_absorpt_correction_T_min 0.82
_exptl_absorpt_correction_type multi-scan
_exptl_absorpt_process_details sadabs
_exptl_crystal_colour colourless
_exptl_crystal_density_diffrn 1.390
_exptl_crystal_description block
_exptl_crystal_F_000 7520
_exptl_crystal_size_max 0.300
_exptl_crystal_size_mid 0.250
_exptl_crystal_size_min 0.100
_refine_diff_density_max 1.305
_refine_diff_density_min -1.119
_refine_diff_density_rms 0.095
_refine_ls_extinction_method none
_refine_ls_goodness_of_fit_ref 1.097
_refine_ls_hydrogen_treatment constr
_refine_ls_matrix_type full
_refine_ls_number_parameters 711
_refine_ls_number_reflns 16361
_refine_ls_number_restraints 759
_refine_ls_restrained_S_all 1.097
_refine_ls_R_factor_all 0.0844
_refine_ls_R_factor_gt 0.0688
_refine_ls_shift/su_max 0.001
_refine_ls_shift/su_mean 0.000
_refine_ls_structure_factor_coef Fsqd
_refine_ls_weighting_details 'w=1/[\s^2^(Fo^2^)+(0.1439P)^2^+9.1731P] where P=(Fo^2^+2Fc^2^)/3'
_refine_ls_weighting_scheme calc
_refine_ls_wR_factor_gt 0.2121
_refine_ls_wR_factor_ref 0.2283
_reflns_Friedel_coverage 0.000
_reflns_number_gt 11818
_reflns_number_total 16361
_reflns_threshold_expression 'I > 2\s(I)'
_cod_data_source_file c9cc02324k2.cif
_cod_data_source_block Eu
_cod_database_code 7123503
_shelx_shelxl_version_number 2018/3
_shelx_space_group_comment
;
The symmetry employed for this shelxl refinement is uniquely defined
by the following loop, which should always be used as a source of
symmetry information in preference to the above space-group names.
They are only intended as comments.
;
_shelx_estimated_absorpt_t_min 0.105
_shelx_estimated_absorpt_t_max 0.342

loop_
_space_group_symop_operation_xyz
'x, y, z'
'-x, y, -z+1/2'
'x+1/2, y+1/2, z'
'-x+1/2, y+1/2, -z+1/2'
'-x, -y, -z'
'x, -y, z-1/2'
'-x+1/2, -y+1/2, -z'
'x+1/2, -y+1/2, z-1/2'

loop_
_atom_site_label
_atom_site_type_symbol
_atom_site_fract_x
_atom_site_fract_y
_atom_site_fract_z
_atom_site_U_iso_or_equiv
_atom_site_adp_type
_atom_site_occupancy
_atom_site_site_symmetry_order
_atom_site_calc_flag
_atom_site_refinement_flags_posn
_atom_site_refinement_flags_adp
_atom_site_refinement_flags_occupancy
_atom_site_disorder_assembly
_atom_site_disorder_group
Eu1 Eu 0.12290(2) 0.68768(2) 0.42697(2) 0.07584(16) Uani 1 1 d . . . . .
Eu2 Eu 0.04096(2) 0.61697(3) 0.31959(2) 0.09068(18) Uani 1 1 d . . . . .
Eu3 Eu 0.250000 0.750000 0.500000 0.0921(2) Uani 1 2 d S . P . .
P1 P 0.30270(6) 0.51323(15) 0.27718(8) 0.1020(7) Uani 1 1 d . . . . .
P2 P 0.38216(5) 0.49417(11) 0.33322(6) 0.0812(5) Uani 1 1 d . . . . .
P3 P 0.31944(7) 0.40517(14) 0.34238(11) 0.1152(8) Uani 1 1 d . . . . .
O1 O 0.28016(15) 0.5846(4) 0.2869(2) 0.1086(18) Uani 1 1 d . . . . .
O2 O 0.40840(13) 0.5529(3) 0.36792(17) 0.0831(12) Uani 1 1 d . . . . .
O3 O 0.2990(2) 0.3962(4) 0.3839(3) 0.142(3) Uani 1 1 d . . . . .
O4 O 0.28372(17) 0.5092(4) 0.2218(2) 0.129(3) Uani 1 1 d . . . . .
O5 O 0.41683(13) 0.4629(3) 0.31213(16) 0.0867(13) Uani 1 1 d . . . . .
O6 O 0.3200(2) 0.3222(4) 0.3316(4) 0.159(3) Uani 1 1 d . . . . .
O7 O 0.09579(15) 0.5586(4) 0.2958(2) 0.115(2) Uani 1 1 d . . . . .
O8 O 0.11959(13) 0.6452(3) 0.34777(17) 0.0841(13) Uani 1 1 d . . . . .
O11 O 0.2913(3) 0.7497(5) 0.4450(3) 0.1495(19) Uani 1 1 d . . . . .
O12 O 0.3338(3) 0.7391(5) 0.5062(3) 0.1495(19) Uani 1 1 d . U . . .
O13 O 0.2977(4) 0.2675(7) 0.0767(4) 0.197(4) Uani 1 1 d . U . . .
O14 O 0.3593(3) 0.2897(4) 0.1068(2) 0.129(3) Uani 1 1 d . . . . .
O15 O 0.4500(2) 0.1920(4) 0.2372(4) 0.130(3) Uani 1 1 d . . . . .
O16 O 0.47661(19) 0.1606(4) 0.3122(3) 0.139(3) Uani 1 1 d . . . . .
O17 O 0.55758(16) 0.2280(4) 0.3619(3) 0.1132(19) Uani 1 1 d . . . . .
O18 O 0.5672(2) 0.2742(5) 0.4324(3) 0.149(3) Uani 1 1 d . . . . .
O20 O 0.0707(2) 0.5969(5) 0.4044(3) 0.149(3) Uani 1 1 d . . . . .
H21 H 0.063282 0.561608 0.423707 0.179 Uiso 1 1 calc R U . . .
O22 O 0.0127(4) 0.4961(6) 0.3126(7) 0.146(5) Uani 0.5 1 d . U P . .
O23 O 0.000000 0.5486(5) 0.250000 0.114(3) Uani 1 2 d S T P . .
H22 H -0.000001 0.497495 0.250001 0.136 Uiso 1 2 calc R U P . .
N1 N 0.28910(19) 0.4462(4) 0.3002(3) 0.106(2) Uani 1 1 d . . . . .
N2 N 0.35012(16) 0.5317(4) 0.2904(2) 0.0875(17) Uani 1 1 d . . . . .
N3 N 0.36540(19) 0.4364(4) 0.3611(2) 0.0925(17) Uani 1 1 d . . . . .
C1 C 0.24026(18) 0.5848(5) 0.2920(2) 0.094(2) Uani 1 1 d D U . . .
C2 C 0.2103(2) 0.5371(6) 0.2711(3) 0.147(4) Uani 1 1 d D U . . .
H2 H 0.215490 0.499330 0.251914 0.176 Uiso 1 1 calc R U . . .
C3 C 0.1722(2) 0.5450(6) 0.2783(3) 0.131(4) Uani 1 1 d D U . . .
H3 H 0.150410 0.513761 0.262392 0.157 Uiso 1 1 calc R U . . .
C4 C 0.16484(18) 0.5968(4) 0.3077(2) 0.0807(17) Uani 1 1 d D U . . .
C5 C 0.19492(19) 0.6447(4) 0.3280(3) 0.0871(19) Uani 1 1 d D U . . .
H5 H 0.190024 0.681383 0.348085 0.105 Uiso 1 1 calc R U . . .
C6 C 0.2330(2) 0.6398(5) 0.3192(3) 0.090(2) Uani 1 1 d D U . . .
H6 H 0.253780 0.674459 0.332075 0.108 Uiso 1 1 calc R U . . .
C7 C 0.12431(19) 0.5988(4) 0.3182(3) 0.0829(19) Uani 1 1 d . . . . .
C8 C 0.2763(2) 0.4483(4) 0.3988(3) 0.0937(19) Uani 1 1 d D U . . .
C11 C 0.2293(2) 0.5429(4) 0.4313(2) 0.0853(17) Uani 1 1 d D U . . .
C15 C 0.38965(18) 0.5999(4) 0.3922(2) 0.0741(15) Uani 1 1 d D U . . .
C16 C 0.3606(2) 0.6483(4) 0.3679(2) 0.095(2) Uani 1 1 d D U . . .
H16 H 0.353733 0.651657 0.334477 0.114 Uiso 1 1 calc R U . . .
C17 C 0.3415(2) 0.6917(4) 0.3929(2) 0.091(2) Uani 1 1 d D U . . .
H17 H 0.320896 0.724458 0.376268 0.109 Uiso 1 1 calc R U . . .
C18 C 0.35163(19) 0.6888(4) 0.4415(2) 0.0725(15) Uani 1 1 d D U . . .
C19 C 0.3821(3) 0.6422(5) 0.4643(2) 0.101(2) Uani 1 1 d D U . . .
H19 H 0.390367 0.640748 0.497866 0.122 Uiso 1 1 calc R U . . .
C20 C 0.4008(2) 0.5978(5) 0.4402(2) 0.094(2) Uani 1 1 d D U . . .
H20 H 0.421675 0.565413 0.456836 0.113 Uiso 1 1 calc R U . . .
C21 C 0.3270(4) 0.7278(8) 0.4665(5) 0.1495(19) Uani 1 1 d . . . . .
C22 C 0.44997(17) 0.4181(4) 0.3341(2) 0.0778(16) Uani 1 1 d D U . . .
C23 C 0.46454(19) 0.4097(4) 0.3823(2) 0.088(2) Uani 1 1 d D U . . .
H23 H 0.452899 0.435861 0.402866 0.106 Uiso 1 1 calc R U . . .
C24 C 0.4964(2) 0.3624(5) 0.3997(3) 0.101(2) Uani 1 1 d D U . . .
H24 H 0.506254 0.354982 0.432801 0.121 Uiso 1 1 calc R U . . .
C25 C 0.5144(2) 0.3257(4) 0.3706(2) 0.0851(18) Uani 1 1 d D U . . .
C26 C 0.49900(18) 0.3352(4) 0.3216(2) 0.0801(16) Uani 1 1 d D U . . .
H26 H 0.510789 0.309549 0.300885 0.096 Uiso 1 1 calc R U . . .
C27 C 0.46665(18) 0.3819(4) 0.3036(2) 0.0778(16) Uani 1 1 d D U . . .
H27 H 0.456050 0.388856 0.270489 0.093 Uiso 1 1 calc R U . . .
C28 C 0.5484(2) 0.2709(5) 0.3913(4) 0.108(3) Uani 1 1 d . . . . .
C29 C 0.3518(2) 0.2899(5) 0.3163(4) 0.114(3) Uani 1 1 d D U . . .
C30 C 0.3832(3) 0.2594(5) 0.3510(4) 0.129(3) Uani 1 1 d D U . . .
H30 H 0.382836 0.261237 0.382993 0.155 Uiso 1 1 calc R U . . .
C31 C 0.4149(3) 0.2263(5) 0.3394(4) 0.112(2) Uani 1 1 d D U . . .
H31 H 0.436752 0.204807 0.363211 0.135 Uiso 1 1 calc R U . . .
C32 C 0.41468(18) 0.2244(4) 0.2930(3) 0.0919(19) Uani 1 1 d D U . . .
C33 C 0.3828(2) 0.2536(5) 0.2580(3) 0.106(2) Uani 1 1 d D U . . .
H33 H 0.382316 0.249523 0.225870 0.127 Uiso 1 1 calc R U . . .
C34 C 0.3513(2) 0.2889(5) 0.2701(4) 0.118(3) Uani 1 1 d D U . . .
H34 H 0.329913 0.312018 0.246652 0.141 Uiso 1 1 calc R U . . .
C35 C 0.4492(3) 0.1881(5) 0.2799(6) 0.114(3) Uani 1 1 d . . . . .
C36 C 0.29464(19) 0.4545(5) 0.1940(3) 0.102(3) Uani 1 1 d D U . . .
C37 C 0.3340(2) 0.4508(5) 0.1915(3) 0.122(3) Uani 1 1 d D U . . .
H37 H 0.354744 0.482051 0.209532 0.146 Uiso 1 1 calc R U . . .
C38 C 0.3428(2) 0.4000(5) 0.1617(3) 0.111(3) Uani 1 1 d D U . . .
H38 H 0.370213 0.395881 0.160007 0.133 Uiso 1 1 calc R U . . .
C39 C 0.3132(2) 0.3556(5) 0.1346(2) 0.0883(19) Uani 1 1 d D U . . .
C40 C 0.2742(3) 0.3609(7) 0.1394(3) 0.134(4) Uani 1 1 d D U . . .
H40 H 0.253481 0.328961 0.121973 0.161 Uiso 1 1 calc R U . . .
C41 C 0.2641(2) 0.4114(6) 0.1688(3) 0.131(4) Uani 1 1 d D U . . .
H41 H 0.236856 0.415418 0.171097 0.157 Uiso 1 1 calc R U . . .
C42 C 0.3248(4) 0.3042(5) 0.1028(3) 0.111(3) Uani 1 1 d . . . . .
O19A O 0.2641(3) 0.6173(6) 0.5270(3) 0.091(3) Uani 0.5 1 d . . P A 1
O9A O 0.1568(3) 0.5673(7) 0.4368(5) 0.092(4) Uani 0.5 1 d D . P A 1
O10A O 0.2001(3) 0.6603(5) 0.4433(4) 0.080(2) Uani 0.5 1 d D . P A 1
C9A C 0.2857(4) 0.5205(6) 0.4040(4) 0.083(3) Uani 0.5 1 d D U P B 1
H9A H 0.310180 0.537766 0.398306 0.099 Uiso 0.5 1 calc R U P B 1
C10A C 0.2599(3) 0.5674(7) 0.4171(4) 0.075(3) Uani 0.5 1 d D U P B 1
H10A H 0.264335 0.617760 0.416059 0.090 Uiso 0.5 1 calc R U P B 1
C12A C 0.2167(4) 0.4722(7) 0.4239(7) 0.091(4) Uani 0.5 1 d D U P B 1
H12A H 0.190570 0.457292 0.426166 0.110 Uiso 0.5 1 calc R U P B 1
C13A C 0.2435(5) 0.4242(8) 0.4130(8) 0.109(5) Uani 0.5 1 d D U P B 1
H13A H 0.239227 0.373974 0.415408 0.131 Uiso 0.5 1 calc R U P B 1
C14A C 0.1932(6) 0.5914(7) 0.4373(6) 0.079(5) Uani 0.5 1 d D . P A 1
O19B O 0.1106(3) 0.6557(7) 0.4991(3) 0.109(4) Uani 0.5 1 d . . P A 2
O9B O 0.1748(4) 0.5988(8) 0.4430(4) 0.077(3) Uani 0.5 1 d D . P A 2
O10B O 0.2348(3) 0.6471(6) 0.4832(3) 0.087(3) Uani 0.5 1 d D . P A 2
C9B C 0.2966(4) 0.4976(7) 0.4276(5) 0.093(4) Uani 0.5 1 d D U P B 2
H9B H 0.325834 0.500257 0.436460 0.111 Uiso 0.5 1 calc R U P B 2
C10B C 0.2734(4) 0.5454(8) 0.4444(5) 0.088(3) Uani 0.5 1 d D U P B 2
H10B H 0.287233 0.581751 0.465679 0.106 Uiso 0.5 1 calc R U P B 2
C12B C 0.2118(4) 0.4916(8) 0.4006(5) 0.090(5) Uani 0.5 1 d D U P B 2
H12B H 0.182624 0.487801 0.390884 0.108 Uiso 0.5 1 calc R U P B 2
C13B C 0.2341(3) 0.4439(9) 0.3824(6) 0.094(4) Uani 0.5 1 d D U P B 2
H13B H 0.220969 0.409312 0.359348 0.113 Uiso 0.5 1 calc R U P B 2
C14B C 0.2143(5) 0.6002(9) 0.4564(6) 0.101(7) Uani 0.5 1 d D . P A 2

loop_
_atom_site_aniso_label
_atom_site_aniso_U_11
_atom_site_aniso_U_22
_atom_site_aniso_U_33
_atom_site_aniso_U_23
_atom_site_aniso_U_13
_atom_site_aniso_U_12
Eu1 0.0593(2) 0.0902(3) 0.0854(3) 0.01460(19) 0.03261(18) 0.01964(18)
Eu2 0.0483(2) 0.0989(4) 0.1257(4) 0.0036(3) 0.0264(2) 0.00607(19)
Eu3 0.0542(3) 0.1586(7) 0.0598(3) -0.0126(3) 0.0105(2) 0.0282(3)
P1 0.0590(9) 0.141(2) 0.1063(13) -0.0295(13) 0.0245(9) 0.0247(11)
P2 0.0591(8) 0.1003(13) 0.0882(10) -0.0075(9) 0.0278(7) 0.0173(8)
P3 0.0866(13) 0.0980(15) 0.185(2) -0.0176(15) 0.0767(15) 0.0107(12)
O1 0.066(3) 0.146(5) 0.114(4) -0.022(3) 0.027(3) 0.033(3)
O2 0.058(2) 0.096(3) 0.097(3) -0.003(2) 0.024(2) 0.019(2)
O3 0.128(5) 0.099(4) 0.241(8) 0.033(5) 0.123(6) 0.043(4)
O4 0.074(3) 0.201(7) 0.100(4) -0.038(4) 0.008(3) 0.055(4)
O5 0.065(2) 0.110(4) 0.088(3) -0.005(3) 0.026(2) 0.024(2)
O6 0.100(4) 0.106(5) 0.307(11) -0.044(6) 0.116(6) 0.005(4)
O7 0.054(3) 0.132(5) 0.151(5) -0.034(4) 0.015(3) 0.008(3)
O8 0.057(2) 0.108(4) 0.092(3) -0.013(3) 0.029(2) 0.011(2)
O11 0.161(4) 0.162(4) 0.139(3) -0.029(3) 0.064(3) 0.051(3)
O12 0.161(4) 0.162(4) 0.139(3) -0.029(3) 0.064(3) 0.051(3)
O13 0.222(8) 0.222(8) 0.153(6) -0.045(6) 0.066(6) -0.067(7)
O14 0.145(6) 0.145(6) 0.076(3) -0.024(3) 0.001(4) 0.060(5)
O15 0.088(4) 0.112(5) 0.204(8) -0.041(5) 0.062(5) -0.006(3)
O16 0.060(3) 0.130(6) 0.219(8) -0.029(5) 0.029(4) 0.013(3)
O17 0.064(3) 0.113(4) 0.157(5) -0.019(4) 0.023(3) 0.025(3)
O18 0.124(5) 0.201(8) 0.116(5) 0.015(5) 0.024(4) 0.097(6)
O20 0.137(6) 0.177(7) 0.149(6) 0.012(5) 0.066(5) -0.042(5)
O22 0.103(8) 0.076(7) 0.264(14) 0.020(8) 0.060(9) -0.040(6)
O23 0.051(3) 0.125(7) 0.159(7) 0.000 0.021(4) 0.000
N1 0.071(3) 0.129(6) 0.128(5) -0.033(4) 0.042(4) 0.019(4)
N2 0.060(3) 0.121(5) 0.085(3) 0.000(3) 0.026(2) 0.027(3)
N3 0.077(3) 0.095(4) 0.114(4) -0.002(3) 0.041(3) 0.024(3)
C1 0.050(3) 0.136(6) 0.093(4) -0.019(4) 0.015(3) 0.025(3)
C2 0.069(4) 0.210(10) 0.158(8) -0.106(8) 0.027(5) 0.009(5)
C3 0.053(3) 0.188(9) 0.144(7) -0.086(7) 0.015(4) 0.009(5)
C4 0.052(3) 0.102(5) 0.083(4) -0.010(3) 0.011(3) 0.023(3)
C5 0.067(3) 0.090(5) 0.114(5) -0.013(4) 0.040(3) 0.008(3)
C6 0.059(3) 0.113(5) 0.101(5) -0.015(4) 0.030(3) 0.013(3)
C7 0.050(3) 0.100(5) 0.096(4) -0.002(4) 0.017(3) 0.020(3)
C8 0.072(4) 0.087(4) 0.131(6) 0.012(4) 0.045(4) 0.015(3)
C11 0.095(4) 0.083(4) 0.087(4) 0.009(3) 0.040(3) 0.016(3)
C15 0.058(3) 0.088(4) 0.075(3) 0.003(3) 0.019(3) 0.012(3)
C16 0.092(5) 0.121(6) 0.072(4) 0.007(4) 0.023(3) 0.037(4)
C17 0.076(4) 0.117(6) 0.076(3) -0.005(4) 0.016(3) 0.028(4)
C18 0.066(3) 0.086(4) 0.070(3) -0.002(3) 0.028(3) -0.008(3)
C19 0.111(6) 0.120(6) 0.067(4) -0.007(4) 0.015(3) 0.017(5)
C20 0.082(4) 0.106(5) 0.081(4) 0.002(4) 0.005(3) 0.017(4)
C21 0.161(4) 0.162(4) 0.139(3) -0.029(3) 0.064(3) 0.051(3)
C22 0.047(3) 0.095(5) 0.088(3) -0.011(3) 0.015(3) 0.012(3)
C23 0.070(4) 0.107(5) 0.086(4) -0.019(4) 0.019(3) 0.026(4)
C24 0.079(4) 0.124(6) 0.097(4) -0.008(4) 0.021(4) 0.034(4)
C25 0.061(3) 0.094(5) 0.100(4) -0.004(4) 0.024(3) 0.014(3)
C26 0.056(3) 0.091(4) 0.102(4) -0.012(3) 0.036(3) 0.005(3)
C27 0.051(3) 0.094(5) 0.093(4) -0.012(3) 0.028(3) 0.000(3)
C28 0.067(4) 0.106(6) 0.154(8) -0.015(6) 0.038(5) 0.031(4)
C29 0.068(4) 0.086(5) 0.205(8) -0.017(6) 0.064(5) 0.000(4)
C30 0.104(6) 0.127(8) 0.178(8) -0.001(6) 0.075(6) -0.003(5)
C31 0.089(5) 0.097(6) 0.162(6) 0.008(5) 0.052(5) 0.008(4)
C32 0.050(3) 0.079(4) 0.155(6) -0.013(4) 0.045(4) -0.005(3)
C33 0.063(4) 0.102(6) 0.149(6) -0.036(5) 0.025(4) -0.004(3)
C34 0.066(4) 0.094(6) 0.188(7) -0.017(6) 0.029(5) 0.009(4)
C35 0.063(5) 0.095(6) 0.199(11) -0.031(7) 0.060(6) -0.016(4)
C36 0.064(3) 0.150(7) 0.084(4) -0.033(4) 0.006(3) 0.023(4)
C37 0.063(4) 0.171(9) 0.125(6) -0.067(6) 0.015(4) 0.008(5)
C38 0.062(4) 0.151(7) 0.108(5) -0.050(5) 0.006(4) 0.013(4)
C39 0.076(4) 0.116(6) 0.067(3) -0.007(3) 0.011(3) -0.008(4)
C40 0.093(5) 0.198(10) 0.104(6) -0.050(6) 0.017(5) -0.021(6)
C41 0.067(4) 0.197(10) 0.118(6) -0.048(6) 0.008(4) -0.008(5)
C42 0.154(10) 0.094(6) 0.074(5) -0.026(4) 0.013(5) -0.025(6)
O19A 0.086(6) 0.099(7) 0.081(5) -0.010(5) 0.014(5) 0.017(5)
O9A 0.052(6) 0.082(8) 0.143(10) 0.011(7) 0.031(6) 0.019(5)
O10A 0.061(5) 0.075(6) 0.100(6) -0.014(5) 0.017(4) -0.001(5)
C9A 0.081(8) 0.095(7) 0.078(8) 0.007(7) 0.032(7) 0.000(6)
C10A 0.085(7) 0.093(8) 0.048(5) 0.011(6) 0.019(5) 0.013(6)
C12A 0.053(7) 0.099(7) 0.117(12) -0.002(9) 0.018(8) 0.011(6)
C13A 0.096(10) 0.078(8) 0.171(15) 0.010(10) 0.069(10) 0.014(7)
C14A 0.083(14) 0.083(10) 0.091(12) 0.012(8) 0.057(11) 0.040(10)
O19B 0.102(7) 0.168(11) 0.081(6) 0.060(7) 0.064(5) 0.041(7)
O9B 0.066(8) 0.096(10) 0.074(6) 0.013(6) 0.027(6) 0.036(7)
O10B 0.072(5) 0.100(7) 0.069(5) -0.014(5) -0.012(4) 0.025(5)
C9B 0.064(7) 0.118(11) 0.101(10) 0.005(7) 0.032(7) 0.002(6)
C10B 0.090(6) 0.086(9) 0.091(9) 0.009(7) 0.030(7) 0.006(6)
C12B 0.050(6) 0.119(10) 0.088(9) -0.001(7) -0.001(6) 0.033(6)
C13B 0.066(6) 0.103(11) 0.116(10) -0.006(8) 0.030(7) 0.017(6)
C14B 0.075(11) 0.133(18) 0.080(11) 0.033(11) -0.001(8) 0.029(12)

loop_
_atom_type_symbol
_atom_type_description
_atom_type_scat_dispersion_real
_atom_type_scat_dispersion_imag
_atom_type_scat_source
C C 0.0181 0.0091 'International Tables Vol C Tables 4.2.6.8 and 6.1.1.4'
H H 0.0000 0.0000 'International Tables Vol C Tables 4.2.6.8 and 6.1.1.4'
N N 0.0311 0.0180 'International Tables Vol C Tables 4.2.6.8 and 6.1.1.4'
O O 0.0492 0.0322 'International Tables Vol C Tables 4.2.6.8 and 6.1.1.4'
P P 0.2955 0.4335 'International Tables Vol C Tables 4.2.6.8 and 6.1.1.4'
Eu Eu -8.9294 11.1857 'International Tables Vol C Tables 4.2.6.8 and 6.1.1.4'

loop_
_geom_angle_atom_site_label_1
_geom_angle_atom_site_label_2
_geom_angle_atom_site_label_3
_geom_angle
_geom_angle_site_symmetry_1
_geom_angle_site_symmetry_3
O14 Eu1 O9B 113.0(4) 4 .
O14 Eu1 O19B 137.3(4) 4 .
O9B Eu1 O19B 87.6(4) . .
O14 Eu1 O20 136.3(3) 4 .
O9B Eu1 O20 90.7(5) . .
O19B Eu1 O20 76.5(4) . .
O14 Eu1 O8 78.2(2) 4 .
O9B Eu1 O8 78.0(3) . .
O19B Eu1 O8 144.4(4) . .
O20 Eu1 O8 71.3(2) . .
O14 Eu1 O9A 128.3(4) 4 .
O20 Eu1 O9A 71.3(4) . .
O8 Eu1 O9A 73.4(4) . .
O14 Eu1 O12 74.2(3) 4 7_566
O20 Eu1 O12 145.3(3) . 7_566
O8 Eu1 O12 142.0(2) . 7_566
O9A Eu1 O12 104.5(4) . 7_566
O14 Eu1 O18 78.3(3) 4 3_455
O20 Eu1 O18 87.7(3) . 3_455
O8 Eu1 O18 116.0(2) . 3_455
O9A Eu1 O18 153.3(4) . 3_455
O12 Eu1 O18 83.3(3) 7_566 3_455
O14 Eu1 O10A 82.2(3) 4 .
O20 Eu1 O10A 122.9(3) . .
O8 Eu1 O10A 83.1(2) . .
O9A Eu1 O10A 52.5(3) . .
O12 Eu1 O10A 67.9(3) 7_566 .
O18 Eu1 O10A 148.8(3) 3_455 .
O14 Eu1 O17 73.4(3) 4 3_455
O20 Eu1 O17 65.9(3) . 3_455
O8 Eu1 O17 65.70(17) . 3_455
O9A Eu1 O17 127.8(4) . 3_455
O12 Eu1 O17 127.7(2) 7_566 3_455
O18 Eu1 O17 50.7(2) 3_455 3_455
O10A Eu1 O17 143.4(3) . 3_455
O14 Eu1 C28 73.3(3) 4 3_455
O20 Eu1 C28 77.1(3) . 3_455
O8 Eu1 C28 91.7(2) . 3_455
O9A Eu1 C28 148.0(4) . 3_455
O12 Eu1 C28 104.5(3) 7_566 3_455
O18 Eu1 C28 24.4(2) 3_455 3_455
O10A Eu1 C28 155.5(3) . 3_455
O17 Eu1 C28 26.3(2) 3_455 3_455
O14 Eu1 C42 18.9(3) 4 4
O20 Eu1 C42 148.6(3) . 4
O8 Eu1 C42 79.9(2) . 4
O9A Eu1 C42 112.3(4) . 4
O12 Eu1 C42 65.7(3) 7_566 4
O18 Eu1 C42 94.2(3) 3_455 4
O10A Eu1 C42 63.6(3) . 4
O17 Eu1 C42 91.4(2) 3_455 4
C28 Eu1 C42 92.0(3) 3_455 4
O15 Eu2 O16 92.4(3) 4 3_455
O15 Eu2 O17 78.2(3) 4 3_455
O16 Eu2 O17 79.5(2) 3_455 3_455
O15 Eu2 O7 77.4(3) 4 .
O16 Eu2 O7 157.6(3) 3_455 .
O17 Eu2 O7 116.90(19) 3_455 .
O15 Eu2 O22 129.7(5) 4 .
O16 Eu2 O22 88.7(4) 3_455 .
O17 Eu2 O22 150.4(5) 3_455 .
O7 Eu2 O22 83.0(4) . .
O15 Eu2 O20 138.4(3) 4 .
O16 Eu2 O20 104.6(3) 3_455 .
O17 Eu2 O20 68.3(3) 3_455 .
O7 Eu2 O20 96.1(3) . .
O22 Eu2 O20 89.0(5) . .
O15 Eu2 O23 82.2(3) 4 .
O16 Eu2 O23 79.1(2) 3_455 .
O17 Eu2 O23 150.2(2) 3_455 .
O7 Eu2 O23 79.78(16) . .
O22 Eu2 O23 48.8(5) . .
O20 Eu2 O23 137.8(3) . .
O15 Eu2 O8 76.6(2) 4 .
O16 Eu2 O8 145.3(2) 3_455 .
O17 Eu2 O8 66.09(17) 3_455 .
O7 Eu2 O8 51.97(17) . .
O22 Eu2 O8 123.8(4) . .
O20 Eu2 O8 67.8(2) . .
O23 Eu2 O8 130.22(11) . .
O15 Eu2 C7 73.6(2) 4 .
O16 Eu2 C7 164.7(3) 3_455 .
O17 Eu2 C7 91.4(2) 3_455 .
O7 Eu2 C7 25.7(2) . .
O22 Eu2 C7 104.9(4) . .
O20 Eu2 C7 83.1(2) . .
O23 Eu2 C7 104.32(17) . .
O8 Eu2 C7 26.38(18) . .
O15 Eu2 Eu1 100.6(2) 4 .
O16 Eu2 Eu1 114.0(2) 3_455 .
O17 Eu2 Eu1 42.29(14) 3_455 .
O7 Eu2 Eu1 87.71(14) . .
O22 Eu2 Eu1 124.5(4) . .
O20 Eu2 Eu1 37.86(18) . .
O23 Eu2 Eu1 166.34(15) . .
O8 Eu2 Eu1 39.60(10) . .
C7 Eu2 Eu1 64.22(15) . .
O15 Eu2 Eu2 58.3(2) 4 2
O16 Eu2 Eu2 64.4(2) 3_455 2
O17 Eu2 Eu2 119.72(16) 3_455 2
O7 Eu2 Eu2 93.47(15) . 2
O22 Eu2 Eu2 77.6(4) . 2
O20 Eu2 Eu2 162.48(17) . 2
O23 Eu2 Eu2 30.87(19) . 2
O8 Eu2 Eu2 129.20(11) . 2
C7 Eu2 Eu2 111.04(15) . 2
Eu1 Eu2 Eu2 157.731(12) . 2
O10B Eu3 O10B 180.0 7_566 .
O13 Eu3 O13 180.0 6_566 4
O13 Eu3 O11 74.3(3) 6_566 7_566
O13 Eu3 O11 105.7(3) 4 7_566
O10B Eu3 O11 90.7(4) 7_566 .
O10B Eu3 O11 89.3(4) . .
O13 Eu3 O11 105.7(3) 6_566 .
O13 Eu3 O11 74.3(3) 4 .
O11 Eu3 O11 180.0(3) 7_566 .
O13 Eu3 O19A 64.3(4) 6_566 .
O13 Eu3 O19A 115.7(4) 4 .
O11 Eu3 O19A 83.5(3) 7_566 .
O11 Eu3 O19A 96.5(3) . .
O13 Eu3 O19A 115.7(4) 6_566 7_566
O13 Eu3 O19A 64.3(4) 4 7_566
O11 Eu3 O19A 96.5(3) 7_566 7_566
O11 Eu3 O19A 83.5(3) . 7_566
O19A Eu3 O19A 180.0 . 7_566
O13 Eu3 O10A 131.0(4) 6_566 .
O13 Eu3 O10A 49.0(4) 4 .
O11 Eu3 O10A 92.2(3) 7_566 .
O11 Eu3 O10A 87.8(3) . .
O19A Eu3 O10A 67.5(3) . .
O19A Eu3 O10A 112.5(3) 7_566 .
O13 Eu3 O10A 49.0(4) 6_566 7_566
O13 Eu3 O10A 131.0(4) 4 7_566
O11 Eu3 O10A 87.8(3) 7_566 7_566
O11 Eu3 O10A 92.2(3) . 7_566
O19A Eu3 O10A 112.5(3) . 7_566
O19A Eu3 O10A 67.5(3) 7_566 7_566
O10A Eu3 O10A 180.0 . 7_566
O10B Eu3 O12 82.5(3) 7_566 .
O10B Eu3 O12 97.5(3) . .
O13 Eu3 O12 62.2(3) 6_566 .
O13 Eu3 O12 117.8(3) 4 .
O11 Eu3 O12 136.5(3) 7_566 .
O11 Eu3 O12 43.5(3) . .
O19A Eu3 O12 79.5(3) . .
O19A Eu3 O12 100.5(3) 7_566 .
O10A Eu3 O12 117.0(3) . .
O10A Eu3 O12 63.0(3) 7_566 .
O13 Eu3 O12 117.8(3) 6_566 7_566
O13 Eu3 O12 62.2(3) 4 7_566
O11 Eu3 O12 43.5(3) 7_566 7_566
O11 Eu3 O12 136.5(3) . 7_566
O19A Eu3 O12 100.5(3) . 7_566
O19A Eu3 O12 79.5(3) 7_566 7_566
O10A Eu3 O12 63.0(3) . 7_566
O10A Eu3 O12 117.0(3) 7_566 7_566
O12 Eu3 O12 180.0 . 7_566
N1 P1 N2 118.4(4) . .
N1 P1 O4 109.4(4) . .
N2 P1 O4 110.4(3) . .
N1 P1 O1 111.7(3) . .
N2 P1 O1 106.3(4) . .
O4 P1 O1 98.8(3) . .
N3 P2 N2 117.3(4) . .
N3 P2 O2 110.8(3) . .
N2 P2 O2 110.2(3) . .
N3 P2 O5 112.3(3) . .
N2 P2 O5 105.3(3) . .
O2 P2 O5 99.5(3) . .
N1 P3 O6 111.0(5) . .
N1 P3 O3 109.5(4) . .
O6 P3 O3 95.0(4) . .
N1 P3 N3 116.6(4) . .
O6 P3 N3 110.9(4) . .
O3 P3 N3 111.7(5) . .
C1 O1 P1 123.2(6) . .
C15 O2 P2 120.7(4) . .
C8 O3 P3 125.6(6) . .
C36 O4 P1 122.5(5) . .
C22 O5 P2 128.4(4) . .
C29 O6 P3 122.3(6) . .
C7 O7 Eu2 96.9(4) . .
C7 O8 Eu1 153.9(5) . .
C7 O8 Eu2 87.9(4) . .
Eu1 O8 Eu2 97.55(14) . .
C21 O11 Eu3 108.6(8) . .
C21 O12 Eu1 143.8(11) . 7_566
C21 O12 Eu3 92.6(9) . .
Eu1 O12 Eu3 111.5(2) 7_566 .
C42 O13 Eu3 148.4(10) . 4_545
C42 O13 Eu1 77.7(9) . 4_545
Eu3 O13 Eu1 104.9(4) 4_545 4_545
C42 O14 Eu1 121.6(7) . 4_545
C35 O15 Eu2 138.1(7) . 4_545
C35 O16 Eu2 134.9(8) . 3_545
C28 O17 Eu2 145.4(6) . 3_545
C28 O17 Eu1 90.0(6) . 3_545
Eu2 O17 Eu1 99.3(2) 3_545 3_545
C28 O18 Eu1 95.4(5) . 3_545
Eu1 O20 Eu2 103.4(3) . .
Eu2 O23 Eu2 118.3(4) . 2
P1 N1 P3 122.0(5) . .
P2 N2 P1 121.4(4) . .
P2 N3 P3 122.3(4) . .
C2 C1 C6 121.3(6) . .
C2 C1 O1 124.5(6) . .
C6 C1 O1 114.1(6) . .
C1 C2 C3 118.2(7) . .
C4 C3 C2 121.6(7) . .
C5 C4 C3 119.4(6) . .
C5 C4 C7 120.8(6) . .
C3 C4 C7 119.8(6) . .
C4 C5 C6 119.7(6) . .
C1 C6 C5 119.6(7) . .
O7 C7 O8 122.6(6) . .
O7 C7 C4 119.5(7) . .
O8 C7 C4 117.7(6) . .
O7 C7 Eu2 57.4(4) . .
O8 C7 Eu2 65.7(3) . .
C4 C7 Eu2 168.1(5) . .
C9B C8 C13B 125.0(10) . .
C13A C8 C9A 117.8(9) . .
C9B C8 O3 117.4(8) . .
C13B C8 O3 117.7(9) . .
C13A C8 O3 116.4(8) . .
C9A C8 O3 125.6(8) . .
C10A C11 C12A 121.2(9) . .
C12B C11 C10B 115.5(9) . .
C12B C11 C14B 135.4(9) . .
C10B C11 C14B 109.1(9) . .
C10A C11 C14A 123.6(9) . .
C12A C11 C14A 110.5(9) . .
C20 C15 C16 120.4(6) . .
C20 C15 O2 119.1(5) . .
C16 C15 O2 120.4(5) . .
C15 C16 C17 118.8(6) . .
C16 C17 C18 121.5(6) . .
C19 C18 C17 117.7(6) . .
C19 C18 C21 121.8(8) . .
C17 C18 C21 120.1(8) . .
C20 C19 C18 121.7(6) . .
C15 C20 C19 119.8(6) . .
O12 C21 O11 109.6(10) . .
O12 C21 C18 129.3(12) . .
O11 C21 C18 120.9(10) . .
O12 C21 Eu3 65.4(7) . .
O11 C21 Eu3 48.6(6) . .
C18 C21 Eu3 153.3(9) . .
C27 C22 C23 122.1(6) . .
C27 C22 O5 114.6(5) . .
C23 C22 O5 123.3(5) . .
C24 C23 C22 118.0(6) . .
C25 C24 C23 121.9(7) . .
C24 C25 C26 118.9(6) . .
C24 C25 C28 120.2(7) . .
C26 C25 C28 120.7(7) . .
C27 C26 C25 119.7(6) . .
C22 C27 C26 119.3(6) . .
O18 C28 O17 123.6(8) . .
O18 C28 C25 119.4(8) . .
O17 C28 C25 116.6(9) . .
O18 C28 Eu1 60.2(4) . 3_545
O17 C28 Eu1 63.6(4) . 3_545
C25 C28 Eu1 169.2(7) . 3_545
C34 C29 C30 121.9(8) . .
C34 C29 O6 122.5(9) . .
C30 C29 O6 115.6(9) . .
C31 C30 C29 119.7(9) . .
C30 C31 C32 119.0(8) . .
C31 C32 C33 121.3(7) . .
C31 C32 C35 119.5(9) . .
C33 C32 C35 119.2(9) . .
C32 C33 C34 119.4(8) . .
C29 C34 C33 118.6(8) . .
O16 C35 O15 124.5(9) . .
O16 C35 C32 117.2(12) . .
O15 C35 C32 118.1(11) . .
C41 C36 C37 123.1(7) . .
C41 C36 O4 117.3(6) . .
C37 C36 O4 119.5(7) . .
C36 C37 C38 117.8(7) . .
C39 C38 C37 122.0(7) . .
C38 C39 C40 117.6(7) . .
C38 C39 C42 118.7(8) . .
C40 C39 C42 123.7(8) . .
C39 C40 C41 122.1(8) . .
C36 C41 C40 117.4(8) . .
O14 C42 O13 118.7(12) . .
O14 C42 C39 121.9(8) . .
O13 C42 C39 118.3(13) . .
O14 C42 Eu1 39.5(5) . 4_545
O13 C42 Eu1 79.5(8) . 4_545
C39 C42 Eu1 157.0(7) . 4_545
C14A O9A Eu1 95.5(9) . .
C14A O10A Eu1 92.0(9) . .
C14A O10A Eu3 140.6(11) . .
Eu1 O10A Eu3 115.5(3) . .
C10A C9A C8 120.4(10) . .
C11 C10A C9A 120.0(11) . .
C13A C12A C11 117.5(11) . .
C8 C13A C12A 120.5(11) . .
O10A C14A O9A 118.0(12) . .
O10A C14A C11 117.6(12) . .
O9A C14A C11 124.4(10) . .
C14B O9B Eu1 134.4(13) . .
C14B O10B Eu3 151.8(10) . .
C8 C9B C10B 116.1(11) . .
C9B C10B C11 123.0(11) . .
C11 C12B C13B 122.8(11) . .
C8 C13B C12B 117.4(11) . .
O10B C14B O9B 123.5(14) . .
O10B C14B C11 128.1(13) . .
O9B C14B C11 108.2(12) . .
O10B C14B Eu3 17.5(6) . .
O9B C14B Eu3 112.8(11) . .
C11 C14B Eu3 134.1(10) . .

loop_
_geom_bond_atom_site_label_1
_geom_bond_atom_site_label_2
_geom_bond_distance
_geom_bond_site_symmetry_2
Eu1 O14 2.303(6) 4
Eu1 O9B 2.360(12) .
Eu1 O19B 2.365(7) .
Eu1 O20 2.397(8) .
Eu1 O8 2.444(5) .
Eu1 O9A 2.493(13) .
Eu1 O12 2.498(9) 7_566
Eu1 O18 2.520(6) 3_455
Eu1 O10A 2.572(9) .
Eu1 O17 2.591(6) 3_455
Eu1 C28 2.891(8) 3_455
Eu1 C42 3.085(13) 4
Eu2 O15 2.270(8) 4
Eu2 O16 2.279(6) 3_455
Eu2 O17 2.395(6) 3_455
Eu2 O7 2.426(5) .
Eu2 O22 2.429(10) .
Eu2 O20 2.446(8) .
Eu2 O23 2.476(5) .
Eu2 O8 2.608(4) .
Eu2 C7 2.859(6) .
Eu2 Eu2 4.2506(10) 2
Eu3 O10B 2.006(11) 7_566
Eu3 O10B 2.006(11) .
Eu3 O13 2.399(11) 6_566
Eu3 O13 2.399(11) 4
Eu3 O11 2.433(8) 7_566
Eu3 O11 2.433(8) .
Eu3 O19A 2.594(11) .
Eu3 O19A 2.594(11) 7_566
Eu3 O10A 2.611(9) .
Eu3 O10A 2.611(9) 7_566
Eu3 O12 2.801(9) .
Eu3 O12 2.801(9) 7_566
P1 N1 1.552(9) .
P1 N2 1.579(6) .
P1 O4 1.579(6) .
P1 O1 1.598(6) .
P2 N3 1.557(7) .
P2 N2 1.574(6) .
P2 O2 1.584(5) .
P2 O5 1.591(4) .
P3 N1 1.567(8) .
P3 O6 1.576(7) .
P3 O3 1.583(7) .
P3 N3 1.605(7) .
O1 C1 1.405(8) .
O2 C15 1.395(7) .
O3 C8 1.387(9) .
O4 C36 1.420(9) .
O5 C22 1.399(7) .
O6 C29 1.418(9) .
O7 C7 1.250(9) .
O8 C7 1.271(9) .
O11 C21 1.260(15) .
O12 C21 1.150(13) .
O13 C42 1.223(13) .
O14 C42 1.174(13) .
O15 C35 1.274(15) .
O16 C35 1.235(15) .
O17 C28 1.282(11) .
O18 C28 1.201(12) .
C1 C2 1.356(9) .
C1 C6 1.366(9) .
C2 C3 1.379(9) .
C3 C4 1.368(8) .
C4 C5 1.357(8) .
C4 C7 1.494(9) .
C5 C6 1.391(8) .
C8 C9B 1.306(12) .
C8 C13B 1.372(11) .
C8 C13A 1.373(12) .
C8 C9A 1.377(12) .
C11 C10A 1.309(11) .
C11 C12B 1.333(12) .
C11 C12A 1.379(12) .
C11 C10B 1.436(11) .
C11 C14B 1.470(15) .
C11 C14A 1.571(13) .
C15 C20 1.361(8) .
C15 C16 1.374(8) .
C16 C17 1.374(8) .
C17 C18 1.381(8) .
C18 C19 1.367(8) .
C18 C21 1.458(12) .
C19 C20 1.364(9) .
C22 C27 1.371(8) .
C22 C23 1.376(8) .
C23 C24 1.372(8) .
C24 C25 1.372(8) .
C25 C26 1.404(8) .
C25 C28 1.526(11) .
C26 C27 1.380(8) .
C29 C34 1.361(10) .
C29 C30 1.371(10) .
C30 C31 1.365(10) .
C31 C32 1.372(10) .
C32 C33 1.374(9) .
C32 C35 1.497(11) .
C33 C34 1.384(9) .
C36 C41 1.351(9) .
C36 C37 1.361(8) .
C37 C38 1.379(9) .
C38 C39 1.367(9) .
C39 C40 1.371(9) .
C39 C42 1.472(13) .
C40 C41 1.388(10) .
O9A C14A 1.310(15) .
O10A C14A 1.304(14) .
C9A C10A 1.368(12) .
C12A C13A 1.375(13) .
O9B C14B 1.283(15) .
O10B C14B 1.246(15) .
C9B C10B 1.370(13) .
C12B C13B 1.372(13) .
